data_7242401
loop_
_publ_author_name
'Tseng, Tien-Wen'
'Luo, Tzuoo-Tsair'
'Kan, Shou-Ju'
'Nguyen, Doan Duy-An'

_publ_section_title
;
 Auxiliary ligand-modulated trisimidazole-based coordination polymers:
 syntheses, structures and photoluminescence properties
;
_journal_issue 19
_journal_name_full CrystEngComm
_journal_page_first 3434
_journal_page_last 3443
_journal_paper_doi 10.1039/D1CE00068C
_journal_volume 23
_journal_year 2021
_chemical_formula_sum 'C20 H15 N6 Ni O5'
_chemical_formula_weight 478.09
_space_group_crystal_system triclinic
_space_group_IT_number 2
_space_group_name_Hall '-P 1'
_space_group_name_H-M_alt 'P -1'
_atom_sites_solution_hydrogens mixed
_audit_creation_method SHELXL-2018/3
_audit_update_record
;
2021-01-13 deposited with the CCDC.	2021-03-11 downloaded from the CCDC.
;
_cell_angle_alpha 81.48(3)
_cell_angle_beta 65.66(3)
_cell_angle_gamma 61.82(3)
_cell_formula_units_Z 2
_cell_length_a 9.811(2)
_cell_length_b 10.155(2)
_cell_length_c 11.055(2)
_cell_measurement_reflns_used 9627
_cell_measurement_temperature 293(2)
_cell_measurement_theta_max 27.29
_cell_measurement_theta_min 2.53
_cell_volume 883.1(5)
_computing_publication_material 'WinGX publication routines (Farrugia, 2005)'
_computing_structure_refinement 'SHELXL-2018/3 (Sheldrick, 2018)'
_computing_structure_solution 'SHELXL-2018/3 (Sheldrick, 2018)'
_diffrn_ambient_temperature 293(2)
_diffrn_measured_fraction_theta_full 1.000
_diffrn_measured_fraction_theta_max 0.994
_diffrn_measurement_device_type 'D8 Venture'
_diffrn_radiation_type MoK\a
_diffrn_radiation_wavelength 0.71073
_diffrn_reflns_av_R_equivalents 0.0289
_diffrn_reflns_av_unetI/netI 0.0125
_diffrn_reflns_Laue_measured_fraction_full 1.000
_diffrn_reflns_Laue_measured_fraction_max 0.994
_diffrn_reflns_limit_h_max 12
_diffrn_reflns_limit_h_min -12
_diffrn_reflns_limit_k_max 13
_diffrn_reflns_limit_k_min -13
_diffrn_reflns_limit_l_max 14
_diffrn_reflns_limit_l_min -14
_diffrn_reflns_number 43832
_diffrn_reflns_point_group_measured_fraction_full 1.000
_diffrn_reflns_point_group_measured_fraction_max 0.994
_diffrn_reflns_theta_full 25.242
_diffrn_reflns_theta_max 27.376
_diffrn_reflns_theta_min 2.025
_diffrn_source 'fine-focus sealed tube'
_exptl_absorpt_coefficient_mu 1.153
_exptl_absorpt_correction_T_max 0.9705
_exptl_absorpt_correction_T_min 0.8907
_exptl_absorpt_correction_type multi-scan
_exptl_absorpt_process_details 'SADABS 2014/5'
_exptl_crystal_colour green
_exptl_crystal_density_diffrn 1.798
_exptl_crystal_description prism
_exptl_crystal_F_000 490
_exptl_crystal_size_max 0.24
_exptl_crystal_size_mid 0.18
_exptl_crystal_size_min 0.14
_refine_diff_density_max 0.457
_refine_diff_density_min -0.307
_refine_diff_density_rms 0.053
_refine_ls_extinction_method none
_refine_ls_goodness_of_fit_ref 1.034
_refine_ls_hydrogen_treatment mixed
_refine_ls_matrix_type full
_refine_ls_number_parameters 301
_refine_ls_number_reflns 3982
_refine_ls_number_restraints 1
_refine_ls_restrained_S_all 1.034
_refine_ls_R_factor_all 0.0232
_refine_ls_R_factor_gt 0.0222
_refine_ls_shift/su_max 0.001
_refine_ls_shift/su_mean 0.000
_refine_ls_structure_factor_coef Fsqd
_refine_ls_weighting_details 'w=1/[\s^2^(Fo^2^)+(0.0226P)^2^+0.8457P] where P=(Fo^2^+2Fc^2^)/3'
_refine_ls_weighting_scheme calc
_refine_ls_wR_factor_gt 0.0557
_refine_ls_wR_factor_ref 0.0563
_reflns_Friedel_coverage 0.000
_reflns_number_gt 3841
_reflns_number_total 3982
_reflns_threshold_expression 'I > 2\s(I)'
_cod_data_source_file d1ce00068c2.cif
_cod_data_source_block shelx
_cod_depositor_comments 'Adding full bibliography for 7242400--7242404.cif.'
_cod_original_cell_volume 883.1(4)
_cod_database_code 7242401
_shelx_shelxl_version_number 2018/3
_shelx_space_group_comment
;
The symmetry employed for this shelxl refinement is uniquely defined
by the following loop, which should always be used as a source of
symmetry information in preference to the above space-group names.
They are only intended as comments.
;

loop_
_space_group_symop_operation_xyz
'x, y, z'
'-x, -y, -z'

loop_
_atom_site_label
_atom_site_type_symbol
_atom_site_fract_x
_atom_site_fract_y
_atom_site_fract_z
_atom_site_U_iso_or_equiv
_atom_site_adp_type
_atom_site_occupancy
_atom_site_site_symmetry_order
_atom_site_calc_flag
_atom_site_refinement_flags_posn
_atom_site_refinement_flags_adp
_atom_site_refinement_flags_occupancy
_atom_site_disorder_assembly
_atom_site_disorder_group
C1 C 0.34044(17) 0.50716(15) 0.56873(13) 0.0104(2) Uani 1 1 d . . . . .
C2 C 0.37906(17) 0.56454(15) 0.44205(13) 0.0101(2) Uani 1 1 d . . . . .
C3 C 0.53873(17) 0.55614(15) 0.37630(13) 0.0112(3) Uani 1 1 d . . . . .
C4 C 0.25968(16) 0.63657(15) 0.37038(13) 0.0107(2) Uani 1 1 d . . . . .
C5 C 0.17493(17) 0.50379(15) 0.64627(13) 0.0106(2) Uani 1 1 d . . . . .
C6 C 0.30989(17) 0.90308(15) -0.10513(13) 0.0116(3) Uani 1 1 d . . . . .
C7 C 0.43674(17) 0.85640(15) -0.23140(13) 0.0126(3) Uani 1 1 d . . . . .
H7 H 0.458659 0.775055 -0.278314 0.015 Uiso 1 1 calc R U . . .
C8 C 0.52954(17) 0.93505(15) -0.28517(13) 0.0121(3) Uani 1 1 d . . . . .
C9 C 0.50033(17) 1.05511(15) -0.21598(13) 0.0128(3) Uani 1 1 d . . . . .
H9 H 0.564141 1.106362 -0.253690 0.015 Uiso 1 1 calc R U . . .
C10 C 0.37382(17) 1.09750(15) -0.08910(13) 0.0112(3) Uani 1 1 d . . . . .
C11 C 0.27629(17) 1.02290(15) -0.03250(13) 0.0120(3) Uani 1 1 d . . . . .
H11 H 0.190693 1.052503 0.051889 0.014 Uiso 1 1 calc R U . . .
C12 C 0.16034(17) 0.79365(15) 0.08494(13) 0.0119(3) Uani 1 1 d . . . . .
H12 H 0.171938 0.831225 0.149951 0.014 Uiso 1 1 calc R U . . .
C13 C 0.09824(18) 0.67606(16) -0.01433(14) 0.0144(3) Uani 1 1 d . . . . .
H13 H 0.057203 0.616327 -0.028445 0.017 Uiso 1 1 calc R U . . .
C14 C 0.17557(18) 0.74660(16) -0.11000(14) 0.0145(3) Uani 1 1 d . . . . .
H14 H 0.197698 0.744450 -0.200167 0.017 Uiso 1 1 calc R U . . .
C15 C 0.76199(17) 0.75374(15) -0.47379(13) 0.0121(3) Uani 1 1 d . . . . .
H15 H 0.761103 0.666957 -0.433204 0.015 Uiso 1 1 calc R U . . .
C16 C 0.69896(19) 0.99237(16) -0.50590(14) 0.0167(3) Uani 1 1 d . . . . .
H16 H 0.650309 1.095803 -0.493602 0.020 Uiso 1 1 calc R U . . .
C17 C 0.82510(18) 0.90639(16) -0.61626(14) 0.0156(3) Uani 1 1 d . . . . .
H17 H 0.877568 0.942492 -0.694515 0.019 Uiso 1 1 calc R U . . .
C18 C 0.21494(17) 1.28718(15) 0.10034(13) 0.0118(3) Uani 1 1 d . . . . .
H18 H 0.128782 1.260705 0.146278 0.014 Uiso 1 1 calc R U . . .
C19 C 0.44635(17) 1.28872(15) -0.05163(14) 0.0129(3) Uani 1 1 d . . . . .
H19 H 0.544920 1.266840 -0.126844 0.015 Uiso 1 1 calc R U . . .
C20 C 0.37232(17) 1.39600(16) 0.04539(14) 0.0145(3) Uani 1 1 d . . . . .
H20 H 0.413519 1.460665 0.048541 0.017 Uiso 1 1 calc R U . . .
O1 O 0.20577(14) 0.77355(12) 0.35808(12) 0.0213(2) Uani 1 1 d . . . . .
O2 O 0.23922(12) 0.54762(11) 0.31848(10) 0.01242(19) Uani 1 1 d . . . . .
O3 O 0.06273(12) 0.56106(12) 0.59983(10) 0.0138(2) Uani 1 1 d . . . . .
O4 O 0.15615(12) 0.43459(11) 0.75202(10) 0.0131(2) Uani 1 1 d . . . . .
O5 O 0.05009(17) 1.09358(14) 0.31984(13) 0.0267(3) Uani 1 1 d D . . . .
N1 N 0.21479(15) 0.82244(13) -0.04590(11) 0.0120(2) Uani 1 1 d . . . . .
N2 N 0.08936(14) 0.70599(13) 0.10735(11) 0.0118(2) Uani 1 1 d . . . . .
N3 N 0.65759(15) 0.89423(13) -0.41531(11) 0.0124(2) Uani 1 1 d . . . . .
N4 N 0.86465(14) 0.75746(13) -0.59595(11) 0.0115(2) Uani 1 1 d . . . . .
N5 N 0.34565(14) 1.21797(13) -0.01633(11) 0.0111(2) Uani 1 1 d . . . . .
N6 N 0.22640(14) 1.39557(13) 0.13927(11) 0.0114(2) Uani 1 1 d . . . . .
Ni1 Ni 0.04528(2) 0.57840(2) 0.26932(2) 0.00824(6) Uani 1 1 d . . . . .
H3 H 0.569(2) 0.5927(19) 0.2895(17) 0.011(4) Uiso 1 1 d . . . . .
H5A H 0.084(3) 1.005(2) 0.347(3) 0.052(8) Uiso 1 1 d D . . . .
H5B H 0.000(3) 1.154(3) 0.386(2) 0.057(8) Uiso 1 1 d D . . . .

loop_
_atom_site_aniso_label
_atom_site_aniso_U_11
_atom_site_aniso_U_22
_atom_site_aniso_U_33
_atom_site_aniso_U_23
_atom_site_aniso_U_13
_atom_site_aniso_U_12
C1 0.0093(6) 0.0121(6) 0.0105(6) -0.0015(5) -0.0021(5) -0.0064(5)
C2 0.0104(6) 0.0111(6) 0.0108(6) -0.0010(5) -0.0043(5) -0.0058(5)
C3 0.0119(6) 0.0138(6) 0.0089(6) 0.0008(5) -0.0026(5) -0.0078(5)
C4 0.0084(6) 0.0161(6) 0.0083(6) 0.0015(5) -0.0022(5) -0.0072(5)
C5 0.0097(6) 0.0125(6) 0.0098(6) -0.0026(5) -0.0017(5) -0.0061(5)
C6 0.0120(6) 0.0114(6) 0.0106(6) 0.0016(5) -0.0031(5) -0.0062(5)
C7 0.0140(6) 0.0113(6) 0.0106(6) -0.0016(5) -0.0030(5) -0.0053(5)
C8 0.0109(6) 0.0130(6) 0.0079(6) -0.0006(5) -0.0010(5) -0.0040(5)
C9 0.0128(6) 0.0129(6) 0.0118(6) 0.0007(5) -0.0025(5) -0.0072(5)
C10 0.0116(6) 0.0097(6) 0.0102(6) -0.0008(5) -0.0034(5) -0.0038(5)
C11 0.0108(6) 0.0119(6) 0.0090(6) -0.0012(5) -0.0004(5) -0.0044(5)
C12 0.0115(6) 0.0130(6) 0.0088(6) -0.0016(5) -0.0009(5) -0.0059(5)
C13 0.0162(7) 0.0167(7) 0.0137(7) 0.0011(5) -0.0070(5) -0.0091(6)
C14 0.0170(7) 0.0163(7) 0.0115(6) -0.0001(5) -0.0061(5) -0.0080(6)
C15 0.0122(6) 0.0128(6) 0.0107(6) -0.0018(5) -0.0025(5) -0.0062(5)
C16 0.0184(7) 0.0131(7) 0.0132(7) 0.0013(5) -0.0013(6) -0.0074(6)
C17 0.0158(7) 0.0161(7) 0.0109(6) 0.0012(5) -0.0014(5) -0.0076(6)
C18 0.0108(6) 0.0126(6) 0.0101(6) -0.0010(5) -0.0013(5) -0.0059(5)
C19 0.0100(6) 0.0144(6) 0.0127(6) 0.0005(5) -0.0014(5) -0.0069(5)
C20 0.0120(6) 0.0158(7) 0.0160(7) -0.0011(5) -0.0023(5) -0.0088(5)
O1 0.0240(6) 0.0152(5) 0.0320(6) 0.0026(4) -0.0189(5) -0.0081(4)
O2 0.0120(5) 0.0164(5) 0.0117(5) -0.0009(4) -0.0048(4) -0.0080(4)
O3 0.0105(4) 0.0204(5) 0.0119(5) 0.0017(4) -0.0038(4) -0.0090(4)
O4 0.0116(5) 0.0187(5) 0.0111(5) 0.0021(4) -0.0033(4) -0.0098(4)
O5 0.0348(7) 0.0245(6) 0.0227(6) 0.0034(5) -0.0107(5) -0.0160(6)
N1 0.0127(5) 0.0121(5) 0.0096(5) -0.0013(4) -0.0014(4) -0.0064(5)
N2 0.0104(5) 0.0129(5) 0.0110(5) 0.0003(4) -0.0029(4) -0.0056(4)
N3 0.0131(6) 0.0130(6) 0.0088(5) -0.0013(4) -0.0005(4) -0.0069(5)
N4 0.0106(5) 0.0141(6) 0.0100(5) -0.0010(4) -0.0023(4) -0.0066(5)
N5 0.0107(5) 0.0112(5) 0.0101(5) -0.0007(4) -0.0015(4) -0.0058(4)
N6 0.0104(5) 0.0126(5) 0.0105(5) -0.0009(4) -0.0023(4) -0.0058(4)
Ni1 0.00765(9) 0.01051(9) 0.00674(9) -0.00084(6) -0.00085(6) -0.00557(7)

loop_
_atom_type_symbol
_atom_type_description
_atom_type_scat_dispersion_real
_atom_type_scat_dispersion_imag
_atom_type_scat_source
C C 0.0033 0.0016 'International Tables Vol C Tables 4.2.6.8 and 6.1.1.4'
H H 0.0000 0.0000 'International Tables Vol C Tables 4.2.6.8 and 6.1.1.4'
O O 0.0106 0.0060 'International Tables Vol C Tables 4.2.6.8 and 6.1.1.4'
N N 0.0061 0.0033 'International Tables Vol C Tables 4.2.6.8 and 6.1.1.4'
Ni Ni 0.3393 1.1124 'International Tables Vol C Tables 4.2.6.8 and 6.1.1.4'

loop_
_geom_angle_atom_site_label_1
_geom_angle_atom_site_label_2
_geom_angle_atom_site_label_3
_geom_angle
_geom_angle_site_symmetry_1
_geom_angle_site_symmetry_3
_geom_angle_publ_flag
C3 C1 C2 119.62(12) 2_666 . ?
C3 C1 C5 117.82(12) 2_666 . ?
C2 C1 C5 122.48(12) . . ?
C3 C2 C1 117.85(13) . . ?
C3 C2 C4 116.96(12) . . ?
C1 C2 C4 125.19(12) . . ?
C2 C3 C1 122.53(13) . 2_666 ?
O1 C4 O2 126.80(13) . . ?
O1 C4 C2 116.82(12) . . ?
O2 C4 C2 116.00(12) . . ?
O3 C5 O4 121.39(12) . . ?
O3 C5 C1 119.37(12) . . ?
O4 C5 C1 119.07(12) . . ?
O3 C5 Ni1 62.46(7) . 2_566 ?
O4 C5 Ni1 60.88(7) . 2_566 ?
C1 C5 Ni1 161.53(9) . 2_566 ?
C11 C6 C7 122.15(13) . . ?
C11 C6 N1 118.68(12) . . ?
C7 C6 N1 119.13(12) . . ?
C8 C7 C6 117.80(13) . . ?
C9 C8 C7 121.91(13) . . ?
C9 C8 N3 118.14(13) . . ?
C7 C8 N3 119.95(13) . . ?
C8 C9 C10 118.73(13) . . ?
C11 C10 C9 121.09(13) . . ?
C11 C10 N5 119.78(12) . . ?
C9 C10 N5 119.13(12) . . ?
C6 C11 C10 118.31(12) . . ?
N2 C12 N1 111.06(12) . . ?
C14 C13 N2 109.93(13) . . ?
C13 C14 N1 105.76(12) . . ?
N4 C15 N3 110.70(13) . . ?
C17 C16 N3 105.60(13) . . ?
C16 C17 N4 110.25(13) . . ?
N6 C18 N5 111.17(12) . . ?
C20 C19 N5 105.95(12) . . ?
C19 C20 N6 109.98(13) . . ?
C4 O2 Ni1 131.59(9) . . ?
C5 O3 Ni1 86.78(8) . 2_566 ?
C5 O4 Ni1 88.22(8) . 2_566 ?
C12 N1 C14 107.17(12) . . ?
C12 N1 C6 125.19(12) . . ?
C14 N1 C6 127.33(12) . . ?
C12 N2 C13 106.08(12) . . ?
C12 N2 Ni1 127.90(10) . . ?
C13 N2 Ni1 123.15(9) . . ?
C15 N3 C16 107.47(12) . . ?
C15 N3 C8 127.05(12) . . ?
C16 N3 C8 125.47(12) . . ?
C15 N4 C17 105.97(12) . . ?
C15 N4 Ni1 127.24(10) . 1_654 ?
C17 N4 Ni1 126.79(10) . 1_654 ?
C18 N5 C19 106.79(11) . . ?
C18 N5 C10 127.09(12) . . ?
C19 N5 C10 126.12(12) . . ?
C18 N6 C20 106.10(12) . . ?
C18 N6 Ni1 130.35(10) . 1_565 ?
C20 N6 Ni1 120.72(10) . 1_565 ?
N6 Ni1 N4 178.33(5) 1_545 1_456 ?
N6 Ni1 O2 84.09(5) 1_545 . ?
N4 Ni1 O2 95.22(5) 1_456 . ?
N6 Ni1 N2 86.04(6) 1_545 . ?
N4 Ni1 N2 95.57(6) 1_456 . ?
O2 Ni1 N2 97.75(5) . . ?
N6 Ni1 O4 92.77(5) 1_545 2_566 ?
N4 Ni1 O4 87.53(5) 1_456 2_566 ?
O2 Ni1 O4 166.04(4) . 2_566 ?
N2 Ni1 O4 95.59(5) . 2_566 ?
N6 Ni1 O3 90.02(5) 1_545 2_566 ?
N4 Ni1 O3 88.70(5) 1_456 2_566 ?
O2 Ni1 O3 105.29(5) . 2_566 ?
N2 Ni1 O3 156.09(4) . 2_566 ?
O4 Ni1 O3 61.02(4) 2_566 2_566 ?
N6 Ni1 C5 96.26(5) 1_545 2_566 ?
N4 Ni1 C5 83.16(5) 1_456 2_566 ?
O2 Ni1 C5 135.81(5) . 2_566 ?
N2 Ni1 C5 126.40(5) . 2_566 ?
O4 Ni1 C5 30.90(4) 2_566 2_566 ?
O3 Ni1 C5 30.76(4) 2_566 2_566 ?

loop_
_geom_bond_atom_site_label_1
_geom_bond_atom_site_label_2
_geom_bond_distance
_geom_bond_site_symmetry_2
_geom_bond_publ_flag
C1 C3 1.3951(19) 2_666 ?
C1 C2 1.4048(19) . ?
C1 C5 1.5063(19) . ?
C2 C3 1.3939(19) . ?
C2 C4 1.5227(19) . ?
C4 O1 1.2416(18) . ?
C4 O2 1.2670(17) . ?
C5 O3 1.2596(17) . ?
C5 O4 1.2631(17) . ?
C5 Ni1 2.4587(15) 2_566 ?
C6 C11 1.3879(19) . ?
C6 C7 1.389(2) . ?
C6 N1 1.4244(18) . ?
C7 C8 1.386(2) . ?
C8 C9 1.385(2) . ?
C8 N3 1.4195(18) . ?
C9 C10 1.390(2) . ?
C10 C11 1.3897(19) . ?
C10 N5 1.4176(18) . ?
C12 N2 1.3102(18) . ?
C12 N1 1.3594(18) . ?
C13 C14 1.354(2) . ?
C13 N2 1.3816(18) . ?
C14 N1 1.3819(18) . ?
C15 N4 1.3188(18) . ?
C15 N3 1.3601(19) . ?
C16 C17 1.354(2) . ?
C16 N3 1.3828(19) . ?
C17 N4 1.3803(19) . ?
C18 N6 1.3064(18) . ?
C18 N5 1.3624(19) . ?
C19 C20 1.350(2) . ?
C19 N5 1.3834(18) . ?
C20 N6 1.3807(18) . ?
O2 Ni1 2.0624(11) . ?
O3 Ni1 2.1834(12) 2_566 ?
O4 Ni1 2.1490(11) 2_566 ?
N2 Ni1 2.0677(13) . ?
N4 Ni1 2.0613(17) 1_654 ?
N6 Ni1 2.0595(17) 1_565 ?
